data_9004280
loop_
_publ_author_name
'Burns, P. C.'
'MacDonald, D. J.'
'Hawthorne, F. C.'

_publ_section_title
;
 The crystal chemistry of manganese-bearing elbaite
 Sample: T11
;
_journal_name_full 'The Canadian Mineralogist'
_journal_page_first 31
_journal_page_last 41
_journal_volume 32
_journal_year 1994
_chemical_compound_source Zambia
_chemical_formula_sum 'Al7.2 B3 Ca0.05 F0.56 H3.44 K0.01 Li0.99 Mn0.84 Na0.74 O30.44 Si5.94 Ti0.03'
_chemical_name_mineral Elbaite
_space_group_IT_number 160
_symmetry_space_group_name_Hall 'R 3 -2"'
_symmetry_space_group_name_H-M 'R 3 m :H'
_cell_angle_alpha 90
_cell_angle_beta 90
_cell_angle_gamma 120
_cell_formula_units_Z 3
_cell_length_a 15.882
_cell_length_b 15.882
_cell_length_c 7.123
_cell_volume 1555.980
_database_code_amcsd 0005353
_exptl_crystal_density_diffrn 3.101
_cod_original_sg_symbol_H-M 'R 3 m'
_cod_original_formula_sum 'Ca.05 Na.74 K.01 Ti.03 Al7.2 Mn.84 Li.99 Si5.94 B3 F.56 O30.44 H3.44'
_cod_database_code 9004280

loop_
_space_group_symop_operation_xyz
x,y,z
2/3+x,1/3+y,1/3+z
1/3+x,2/3+y,2/3+z
x,x-y,z
2/3+x,1/3+x-y,1/3+z
1/3+x,2/3+x-y,2/3+z
-y,-x,z
2/3-y,1/3-x,1/3+z
1/3-y,2/3-x,2/3+z
-x+y,y,z
2/3-x+y,1/3+y,1/3+z
1/3-x+y,2/3+y,2/3+z
-y,x-y,z
2/3-y,1/3+x-y,1/3+z
1/3-y,2/3+x-y,2/3+z
-x+y,-x,z
2/3-x+y,1/3-x,1/3+z
1/3-x+y,2/3-x,2/3+z

loop_
_atom_site_label
_atom_site_fract_x
_atom_site_fract_y
_atom_site_fract_z
_atom_site_occupancy
_atom_site_U_iso_or_equiv
_atom_site_type_symbol
_atom_site_attached_hydrogens
CaX 0.00000 0.00000 0.84080 0.05000 0.02370 Ca 0
NaX 0.00000 0.00000 0.84080 0.74000 0.02370 Na 0
KX 0.00000 0.00000 0.84080 0.01000 0.02370 K 0
TiY 0.06163 0.93837 0.44500 0.01000 0.01180 Ti 0
AlY 0.06163 0.93837 0.44500 0.38000 0.01180 Al 0
MnY 0.06163 0.93837 0.44500 0.28000 0.01180 Mn 0
LiY 0.06163 0.93837 0.44500 0.33000 0.01180 Li 0
AlZ 0.26096 0.29770 0.46090 1.00000 0.00650 Al 0
Si 0.18999 0.19192 0.07230 0.99000 0.00530 Si 0
Al 0.18999 0.19192 0.07230 0.01000 0.00530 Al 0
B 0.89050 0.10950 0.61880 1.00000 0.00740 B 0
F1 0.00000 0.00000 0.28940 0.56000 0.04440 F 0
O-H1 0.00000 0.00000 0.28940 0.44000 0.04440 O 1
O2 0.93882 0.06118 0.59100 1.00000 0.02150 O 0
O-H3 0.13425 0.86575 0.56280 1.00000 0.01110 O 1
O4 0.90681 0.09319 -0.00080 1.00000 0.00860 O 0
O5 0.09348 0.90652 -0.02110 1.00000 0.00990 O 0
O6 0.18720 0.19730 0.29690 1.00000 0.00830 O 0
O7 0.28600 0.28580 -0.00810 1.00000 0.00710 O 0
O8 0.27080 0.20980 0.63110 1.00000 0.00840 O 0

loop_
_cod_changelog_entry_id
_cod_changelog_entry_author
_cod_changelog_entry_date
_cod_changelog_entry_text
1
;cod-tools version 3.8.0
Id: cif_guess_AMCSD_atom_types 9574 2023-05-10 09:00:05Z saulius
;
2023-05-10T18:48:52+03:00
;Derived atom types and hydrogen counts
from atom names that follow the AMCSD naming convention
(Wat == water, O-H == hydroxyl).
;

loop_
_cod_related_entry_id
_cod_related_entry_database
_cod_related_entry_code
1 AMCSD 0005353
